data_1574923
loop_
_publ_author_name
'Ray, Ranay Kumar'
'Sudhadevi Antharjanam, P. K.'
'Chakraborty, Debashis'

_publ_section_title
;
 Efficient and controlled ring-opening copolymerization of cyclohexene
 oxide with cyclic anhydrides catalyzed by proline-based chiral alkyl
 Al(III) compounds.
;
_journal_issue 0
_journal_name_full 'Faraday discussions'
_journal_page_first 191
_journal_page_last 211
_journal_paper_doi 10.1039/d5fd00048c
_journal_volume 262
_journal_year 2026
_chemical_formula_moiety 'C24 H30 Al F2 N O3, C7 H8'
_chemical_formula_sum 'C31 H38 Al F2 N O3'
_chemical_formula_weight 537.60
_space_group_crystal_system monoclinic
_space_group_IT_number 4
_space_group_name_Hall 'P 2yb'
_space_group_name_H-M_alt 'P 1 21 1'
_atom_sites_solution_hydrogens geom
_audit_creation_method SHELXL-2019/3
_audit_update_record
;
2025-04-23 deposited with the CCDC.	2025-06-19 downloaded from the CCDC.
;
_cell_angle_alpha 90
_cell_angle_beta 100.335(2)
_cell_angle_gamma 90
_cell_formula_units_Z 2
_cell_length_a 13.2631(7)
_cell_length_b 7.2788(5)
_cell_length_c 15.3502(9)
_cell_measurement_reflns_used 9813
_cell_measurement_temperature 110(2)
_cell_measurement_theta_max 28.69
_cell_measurement_theta_min 3.11
_cell_volume 1457.86(15)
_computing_cell_refinement 'APEX4 V8.40B (Bruker, 2021)'
_computing_data_collection 'APEX4 (Bruker, v2021.4-0)'
_computing_data_reduction 'SAINT/XPREP (Bruker, 2021)'
_computing_structure_refinement 'SHELXL-2019/3 (Sheldrick, 2019)'
_computing_structure_solution 'SHELXT-2018/2 (Sheldrick, 2018)'
_diffrn_ambient_temperature 110(2)
_diffrn_measured_fraction_theta_full 0.991
_diffrn_measured_fraction_theta_max 0.993
_diffrn_measurement_device_type 'Bruker D8 VENTURE diffractometer equipped with PHOTON II detector'
_diffrn_measurement_method 'omega and phi scans'
_diffrn_radiation_source 'fine-focus sealed tube'
_diffrn_radiation_type MoK\a
_diffrn_radiation_wavelength 0.71073
_diffrn_reflns_av_R_equivalents 0.0439
_diffrn_reflns_av_unetI/netI 0.0260
_diffrn_reflns_Laue_measured_fraction_full 0.991
_diffrn_reflns_Laue_measured_fraction_max 0.993
_diffrn_reflns_limit_h_max 16
_diffrn_reflns_limit_h_min -17
_diffrn_reflns_limit_k_max 9
_diffrn_reflns_limit_k_min -9
_diffrn_reflns_limit_l_max 20
_diffrn_reflns_limit_l_min -20
_diffrn_reflns_number 49752
_diffrn_reflns_point_group_measured_fraction_full 0.992
_diffrn_reflns_point_group_measured_fraction_max 0.994
_diffrn_reflns_theta_full 25.242
_diffrn_reflns_theta_max 28.706
_diffrn_reflns_theta_min 3.172
_exptl_absorpt_coefficient_mu 0.114
_exptl_absorpt_correction_T_max 0.7458
_exptl_absorpt_correction_T_min 0.5680
_exptl_absorpt_correction_type multi-scan
_exptl_absorpt_process_details
;
 SADABS-2016/2 - Bruker AXS area detector scaling and absorption 
 correction
 Reference: Krause, L., Herbst-Irmer, R., Sheldrick G.M. & Stalke D.,
 J. Appl. Cryst. 48 (2015) 3-10.
;
_exptl_crystal_colour colourless
_exptl_crystal_density_diffrn 1.225
_exptl_crystal_description block
_exptl_crystal_F_000 572
_exptl_crystal_size_max 0.452
_exptl_crystal_size_mid 0.353
_exptl_crystal_size_min 0.254
_refine_diff_density_max 0.390
_refine_diff_density_min -0.216
_refine_diff_density_rms 0.046
_refine_ls_abs_structure_details
;
 Flack x determined using 3255 quotients [(I+)-(I-)]/[(I+)+(I-)]
 (Parsons, Flack and Wagner, Acta Cryst. B69 (2013) 249-259).
;
_refine_ls_abs_structure_Flack 0.01(4)
_refine_ls_extinction_method none
_refine_ls_goodness_of_fit_ref 1.030
_refine_ls_hydrogen_treatment constr
_refine_ls_matrix_type full
_refine_ls_number_parameters 343
_refine_ls_number_reflns 7501
_refine_ls_number_restraints 1
_refine_ls_restrained_S_all 1.030
_refine_ls_R_factor_all 0.0373
_refine_ls_R_factor_gt 0.0356
_refine_ls_shift/su_max 0.000
_refine_ls_shift/su_mean 0.000
_refine_ls_structure_factor_coef Fsqd
_refine_ls_weighting_details 'w=1/[\s^2^(Fo^2^)+(0.0644P)^2^+0.2285P] where P=(Fo^2^+2Fc^2^)/3'
_refine_ls_weighting_scheme calc
_refine_ls_wR_factor_gt 0.0946
_refine_ls_wR_factor_ref 0.0962
_reflns_Friedel_coverage 0.861
_reflns_Friedel_fraction_full 0.994
_reflns_Friedel_fraction_max 0.995
_reflns_number_gt 7240
_reflns_number_total 7501
_reflns_threshold_expression 'I > 2\s(I)'
_cod_data_source_file d5fd00048c2.cif
_cod_data_source_block AL3
_cod_depositor_comments 'Adding full bibliography for 1574922--1574925.cif.'
_cod_original_sg_symbol_H-M 'P 21'
_cod_database_code 1574923
_shelx_shelxl_version_number 2019/3
_shelx_space_group_comment
;
The symmetry employed for this shelxl refinement is uniquely defined
by the following loop, which should always be used as a source of
symmetry information in preference to the above space-group names.
They are only intended as comments.
;
_shelx_estimated_absorpt_t_min 0.950
_shelx_estimated_absorpt_t_max 0.972

loop_
_space_group_symop_operation_xyz
'x, y, z'
'-x, y+1/2, -z'

loop_
_atom_site_label
_atom_site_type_symbol
_atom_site_fract_x
_atom_site_fract_y
_atom_site_fract_z
_atom_site_U_iso_or_equiv
_atom_site_adp_type
_atom_site_occupancy
_atom_site_site_symmetry_order
_atom_site_calc_flag
_atom_site_refinement_flags_posn
_atom_site_refinement_flags_adp
_atom_site_refinement_flags_occupancy
_atom_site_disorder_assembly
_atom_site_disorder_group
Al1 Al 0.17400(4) 0.33833(7) 0.77633(3) 0.01797(12) Uani 1 1 d . . . . .
C1 C 0.11987(15) 0.6005(3) 0.53104(12) 0.0244(4) Uani 1 1 d . . . . .
H1 H 0.117117 0.709108 0.564867 0.029 Uiso 1 1 calc R U . . .
C2 C 0.04629(15) 0.5719(3) 0.45431(13) 0.0273(4) Uani 1 1 d . . . . .
H2 H -0.006608 0.659060 0.436131 0.033 Uiso 1 1 calc R U . . .
C3 C 0.05273(13) 0.4148(3) 0.40625(12) 0.0242(4) Uani 1 1 d . . . . .
C4 C 0.12769(14) 0.2834(3) 0.43010(12) 0.0236(4) Uani 1 1 d . . . . .
H4 H 0.130209 0.176122 0.395279 0.028 Uiso 1 1 calc R U . . .
C5 C 0.19949(13) 0.3132(2) 0.50684(11) 0.0195(3) Uani 1 1 d . . . . .
H5 H 0.251376 0.224009 0.524764 0.023 Uiso 1 1 calc R U . . .
C6 C 0.19694(12) 0.4718(2) 0.55831(11) 0.0169(3) Uani 1 1 d . . . . .
C7 C 0.27709(12) 0.4894(2) 0.64391(10) 0.0145(3) Uani 1 1 d . . . . .
C8 C 0.38560(12) 0.4683(2) 0.62321(10) 0.0153(3) Uani 1 1 d . . . . .
C9 C 0.41127(13) 0.5315(2) 0.54389(11) 0.0178(3) Uani 1 1 d . . . . .
H9 H 0.359445 0.582331 0.499659 0.021 Uiso 1 1 calc R U . . .
C10 C 0.51171(14) 0.5212(3) 0.52874(11) 0.0202(3) Uani 1 1 d . . . . .
H10 H 0.529157 0.565818 0.475203 0.024 Uiso 1 1 calc R U . . .
C11 C 0.58497(13) 0.4445(3) 0.59365(12) 0.0210(3) Uani 1 1 d . . . . .
C12 C 0.56313(13) 0.3793(2) 0.67256(12) 0.0213(3) Uani 1 1 d . . . . .
H12 H 0.615283 0.326839 0.715938 0.026 Uiso 1 1 calc R U . . .
C13 C 0.46230(13) 0.3924(2) 0.68709(11) 0.0179(3) Uani 1 1 d . . . . .
H13 H 0.445826 0.348941 0.741201 0.022 Uiso 1 1 calc R U . . .
C14 C 0.29895(15) 0.8507(3) 0.64455(11) 0.0235(3) Uani 1 1 d . . . . .
H14A H 0.292389 0.830031 0.580035 0.028 Uiso 1 1 calc R U . . .
H14B H 0.255399 0.956428 0.654376 0.028 Uiso 1 1 calc R U . . .
C15 C 0.41086(17) 0.8864(3) 0.68659(12) 0.0268(4) Uani 1 1 d . . . . .
H15A H 0.457773 0.815963 0.655715 0.032 Uiso 1 1 calc R U . . .
H15B H 0.427493 1.018669 0.684334 0.032 Uiso 1 1 calc R U . . .
C16 C 0.41949(14) 0.8214(3) 0.78240(11) 0.0234(4) Uani 1 1 d . . . . .
H16A H 0.486552 0.762038 0.803568 0.028 Uiso 1 1 calc R U . . .
H16B H 0.411087 0.925381 0.822082 0.028 Uiso 1 1 calc R U . . .
C17 C 0.26732(13) 0.6777(2) 0.69049(10) 0.0163(3) Uani 1 1 d . . . . .
H17 H 0.194713 0.692872 0.698818 0.020 Uiso 1 1 calc R U . . .
C18 C 0.30544(13) 0.6286(3) 0.85221(11) 0.0183(3) Uani 1 1 d . . . . .
C19 C 0.34220(15) 0.6437(3) 1.01543(12) 0.0272(4) Uani 1 1 d . . . . .
C20 C 0.34568(19) 0.4384(4) 1.03269(14) 0.0365(5) Uani 1 1 d . . . . .
H20A H 0.329700 0.414224 1.091533 0.055 Uiso 1 1 calc R U . . .
H20B H 0.295224 0.376683 0.987734 0.055 Uiso 1 1 calc R U . . .
H20C H 0.414348 0.391767 1.029964 0.055 Uiso 1 1 calc R U . . .
C21 C 0.23987(19) 0.7301(4) 1.02344(14) 0.0362(5) Uani 1 1 d . . . . .
H21A H 0.224140 0.703642 1.082151 0.054 Uiso 1 1 calc R U . . .
H21B H 0.243601 0.863379 1.015467 0.054 Uiso 1 1 calc R U . . .
H21C H 0.185915 0.679014 0.977854 0.054 Uiso 1 1 calc R U . . .
C22 C 0.4309(2) 0.7375(5) 1.07558(14) 0.0477(7) Uani 1 1 d . . . . .
H22A H 0.423655 0.720581 1.137500 0.072 Uiso 1 1 calc R U . . .
H22B H 0.495693 0.683231 1.066169 0.072 Uiso 1 1 calc R U . . .
H22C H 0.430413 0.868965 1.061831 0.072 Uiso 1 1 calc R U . . .
C23 C 0.19818(16) 0.1135(3) 0.84769(14) 0.0284(4) Uani 1 1 d . . . . .
H23A H 0.149948 0.108417 0.889095 0.043 Uiso 1 1 calc R U . . .
H23B H 0.188135 0.006074 0.808641 0.043 Uiso 1 1 calc R U . . .
H23C H 0.268526 0.113941 0.880965 0.043 Uiso 1 1 calc R U . . .
C24 C 0.03072(14) 0.4097(3) 0.73496(14) 0.0289(4) Uani 1 1 d . . . . .
H24A H -0.007554 0.397553 0.783662 0.043 Uiso 1 1 calc R U . . .
H24B H 0.027926 0.537502 0.714625 0.043 Uiso 1 1 calc R U . . .
H24C H 0.000225 0.329590 0.685939 0.043 Uiso 1 1 calc R U . . .
N1 N 0.33488(11) 0.6883(2) 0.77846(9) 0.0172(3) Uani 1 1 d . . . . .
O1 O 0.36645(10) 0.6841(2) 0.92564(8) 0.0247(3) Uani 1 1 d . . . . .
O2 O 0.22788(10) 0.53019(19) 0.85309(8) 0.0199(2) Uani 1 1 d . . . . .
O3 O 0.26073(9) 0.34692(17) 0.70214(8) 0.0173(2) Uani 1 1 d . . . . .
F1 F -0.01923(9) 0.3874(2) 0.33176(8) 0.0329(3) Uani 1 1 d . . . . .
F2 F 0.68351(8) 0.43265(19) 0.57965(8) 0.0300(3) Uani 1 1 d . . . . .
C25 C 0.2093(2) 0.2166(4) 0.19101(19) 0.0415(5) Uani 1 1 d . . . . .
H25 H 0.212645 0.095050 0.169159 0.050 Uiso 1 1 calc R U . . .
C26 C 0.28894(18) 0.2838(4) 0.25450(17) 0.0406(6) Uani 1 1 d . . . . .
H26 H 0.346740 0.208350 0.275170 0.049 Uiso 1 1 calc R U . . .
C27 C 0.28458(18) 0.4591(4) 0.28766(15) 0.0380(5) Uani 1 1 d . . . . .
H27 H 0.339164 0.504640 0.330931 0.046 Uiso 1 1 calc R U . . .
C28 C 0.20066(19) 0.5677(4) 0.25763(17) 0.0383(5) Uani 1 1 d . . . . .
H28 H 0.196887 0.688153 0.280624 0.046 Uiso 1 1 calc R U . . .
C29 C 0.12132(17) 0.5014(4) 0.19367(17) 0.0364(5) Uani 1 1 d . . . . .
H29 H 0.063775 0.577559 0.173222 0.044 Uiso 1 1 calc R U . . .
C30 C 0.12488(17) 0.3263(4) 0.15936(16) 0.0380(5) Uani 1 1 d . . . . .
C31 C 0.0381(3) 0.2589(6) 0.0898(2) 0.0629(9) Uani 1 1 d . . . . .
H31A H 0.052485 0.133198 0.072747 0.094 Uiso 1 1 calc R U . . .
H31B H -0.025682 0.260549 0.113619 0.094 Uiso 1 1 calc R U . . .
H31C H 0.031023 0.339149 0.037811 0.094 Uiso 1 1 calc R U . . .

loop_
_atom_site_aniso_label
_atom_site_aniso_U_11
_atom_site_aniso_U_22
_atom_site_aniso_U_33
_atom_site_aniso_U_23
_atom_site_aniso_U_13
_atom_site_aniso_U_12
Al1 0.0180(2) 0.0187(2) 0.0177(2) 0.00250(19) 0.00448(17) -0.00101(19)
C1 0.0271(8) 0.0296(9) 0.0158(8) 0.0002(7) 0.0022(6) 0.0092(7)
C2 0.0219(8) 0.0405(12) 0.0186(8) 0.0041(8) 0.0011(7) 0.0089(7)
C3 0.0185(7) 0.0395(10) 0.0140(7) 0.0020(7) 0.0011(6) -0.0073(7)
C4 0.0246(8) 0.0270(9) 0.0189(8) -0.0032(7) 0.0036(6) -0.0077(7)
C5 0.0183(7) 0.0200(8) 0.0199(7) -0.0013(6) 0.0025(6) -0.0025(6)
C6 0.0171(7) 0.0209(8) 0.0126(7) 0.0007(6) 0.0023(5) 0.0009(6)
C7 0.0184(7) 0.0136(7) 0.0113(6) 0.0004(5) 0.0021(5) 0.0018(5)
C8 0.0185(7) 0.0130(7) 0.0144(7) -0.0007(6) 0.0031(5) 0.0002(5)
C9 0.0230(7) 0.0170(7) 0.0132(7) -0.0016(6) 0.0023(6) 0.0003(6)
C10 0.0265(8) 0.0193(8) 0.0164(7) -0.0018(6) 0.0078(6) -0.0021(7)
C11 0.0184(7) 0.0216(8) 0.0236(8) -0.0056(7) 0.0057(6) -0.0013(6)
C12 0.0191(7) 0.0211(9) 0.0226(8) 0.0001(6) 0.0007(6) 0.0014(6)
C13 0.0202(7) 0.0177(7) 0.0153(7) 0.0016(6) 0.0017(6) -0.0006(6)
C14 0.0409(10) 0.0148(7) 0.0160(7) 0.0033(6) 0.0089(7) 0.0027(7)
C15 0.0444(11) 0.0195(8) 0.0192(8) -0.0024(6) 0.0129(8) -0.0111(7)
C16 0.0298(8) 0.0241(9) 0.0179(7) -0.0036(7) 0.0085(6) -0.0116(7)
C17 0.0234(8) 0.0146(7) 0.0106(7) 0.0005(6) 0.0025(6) 0.0023(6)
C18 0.0205(7) 0.0216(8) 0.0132(7) 0.0007(6) 0.0040(6) 0.0011(6)
C19 0.0287(9) 0.0438(12) 0.0092(7) 0.0012(7) 0.0034(6) -0.0049(8)
C20 0.0432(12) 0.0464(13) 0.0201(9) 0.0107(9) 0.0058(8) 0.0060(10)
C21 0.0446(12) 0.0462(13) 0.0208(9) 0.0029(9) 0.0141(8) 0.0090(10)
C22 0.0482(13) 0.078(2) 0.0155(9) -0.0070(11) 0.0007(8) -0.0234(13)
C23 0.0335(10) 0.0256(9) 0.0282(10) 0.0076(8) 0.0112(8) 0.0013(8)
C24 0.0209(8) 0.0315(10) 0.0337(10) -0.0017(8) 0.0034(7) 0.0001(7)
N1 0.0214(7) 0.0184(7) 0.0120(6) -0.0002(5) 0.0040(5) -0.0041(5)
O1 0.0247(6) 0.0381(8) 0.0114(5) -0.0008(5) 0.0039(5) -0.0083(5)
O2 0.0220(6) 0.0248(6) 0.0136(5) 0.0011(5) 0.0051(4) -0.0030(5)
O3 0.0208(5) 0.0157(5) 0.0159(5) 0.0035(5) 0.0049(4) -0.0002(5)
F1 0.0252(5) 0.0523(8) 0.0180(5) 0.0029(5) -0.0047(4) -0.0100(5)
F2 0.0195(5) 0.0395(7) 0.0327(6) -0.0041(5) 0.0096(4) -0.0005(5)
C25 0.0474(13) 0.0311(11) 0.0504(14) 0.0051(10) 0.0207(11) -0.0026(10)
C26 0.0362(11) 0.0437(13) 0.0435(13) 0.0211(10) 0.0113(10) 0.0065(9)
C27 0.0354(11) 0.0519(14) 0.0273(10) 0.0111(10) 0.0072(8) -0.0075(10)
C28 0.0410(12) 0.0384(12) 0.0395(12) 0.0008(10) 0.0182(10) -0.0041(9)
C29 0.0279(10) 0.0388(12) 0.0444(13) 0.0094(10) 0.0116(9) 0.0022(9)
C30 0.0324(10) 0.0454(13) 0.0370(11) 0.0059(10) 0.0087(8) -0.0096(10)
C31 0.0522(16) 0.073(2) 0.0592(18) -0.0038(17) -0.0026(14) -0.0208(16)

loop_
_atom_type_symbol
_atom_type_description
_atom_type_scat_dispersion_real
_atom_type_scat_dispersion_imag
_atom_type_scat_source
C C 0.0033 0.0016 'International Tables Vol C Tables 4.2.6.8 and 6.1.1.4'
H H 0.0000 0.0000 'International Tables Vol C Tables 4.2.6.8 and 6.1.1.4'
N N 0.0061 0.0033 'International Tables Vol C Tables 4.2.6.8 and 6.1.1.4'
O O 0.0106 0.0060 'International Tables Vol C Tables 4.2.6.8 and 6.1.1.4'
F F 0.0171 0.0103 'International Tables Vol C Tables 4.2.6.8 and 6.1.1.4'
Al Al 0.0645 0.0514 'International Tables Vol C Tables 4.2.6.8 and 6.1.1.4'

loop_
_geom_angle_atom_site_label_1
_geom_angle_atom_site_label_2
_geom_angle_atom_site_label_3
_geom_angle
_geom_angle_site_symmetry_1
_geom_angle_site_symmetry_3
_geom_angle_publ_flag
O3 Al1 O2 99.20(6) . . ?
O3 Al1 C24 119.26(8) . . ?
O2 Al1 C24 104.06(8) . . ?
O3 Al1 C23 109.30(8) . . ?
O2 Al1 C23 105.26(8) . . ?
C24 Al1 C23 116.93(10) . . ?
C6 C1 C2 120.93(18) . . ?
C6 C1 H1 119.5 . . ?
C2 C1 H1 119.5 . . ?
C3 C2 C1 118.29(17) . . ?
C3 C2 H2 120.9 . . ?
C1 C2 H2 120.9 . . ?
F1 C3 C2 118.04(18) . . ?
F1 C3 C4 118.86(18) . . ?
C2 C3 C4 123.10(17) . . ?
C3 C4 C5 117.84(18) . . ?
C3 C4 H4 121.1 . . ?
C5 C4 H4 121.1 . . ?
C4 C5 C6 121.51(17) . . ?
C4 C5 H5 119.2 . . ?
C6 C5 H5 119.2 . . ?
C1 C6 C5 118.32(16) . . ?
C1 C6 C7 123.85(15) . . ?
C5 C6 C7 117.78(14) . . ?
O3 C7 C8 108.28(13) . . ?
O3 C7 C6 108.58(13) . . ?
C8 C7 C6 110.13(12) . . ?
O3 C7 C17 108.66(12) . . ?
C8 C7 C17 109.89(13) . . ?
C6 C7 C17 111.23(13) . . ?
C13 C8 C9 118.79(15) . . ?
C13 C8 C7 119.12(14) . . ?
C9 C8 C7 122.00(14) . . ?
C10 C9 C8 121.05(15) . . ?
C10 C9 H9 119.5 . . ?
C8 C9 H9 119.5 . . ?
C11 C10 C9 118.15(16) . . ?
C11 C10 H10 120.9 . . ?
C9 C10 H10 120.9 . . ?
F2 C11 C10 118.85(16) . . ?
F2 C11 C12 118.33(16) . . ?
C10 C11 C12 122.82(16) . . ?
C11 C12 C13 118.32(16) . . ?
C11 C12 H12 120.8 . . ?
C13 C12 H12 120.8 . . ?
C8 C13 C12 120.85(16) . . ?
C8 C13 H13 119.6 . . ?
C12 C13 H13 119.6 . . ?
C15 C14 C17 105.62(14) . . ?
C15 C14 H14A 110.6 . . ?
C17 C14 H14A 110.6 . . ?
C15 C14 H14B 110.6 . . ?
C17 C14 H14B 110.6 . . ?
H14A C14 H14B 108.7 . . ?
C16 C15 C14 104.63(14) . . ?
C16 C15 H15A 110.8 . . ?
C14 C15 H15A 110.8 . . ?
C16 C15 H15B 110.8 . . ?
C14 C15 H15B 110.8 . . ?
H15A C15 H15B 108.9 . . ?
N1 C16 C15 103.79(14) . . ?
N1 C16 H16A 111.0 . . ?
C15 C16 H16A 111.0 . . ?
N1 C16 H16B 111.0 . . ?
C15 C16 H16B 111.0 . . ?
H16A C16 H16B 109.0 . . ?
N1 C17 C14 101.82(13) . . ?
N1 C17 C7 112.11(13) . . ?
C14 C17 C7 117.18(13) . . ?
N1 C17 H17 108.4 . . ?
C14 C17 H17 108.4 . . ?
C7 C17 H17 108.4 . . ?
O2 C18 O1 122.71(15) . . ?
O2 C18 N1 124.04(16) . . ?
O1 C18 N1 113.26(15) . . ?
O1 C19 C20 110.40(17) . . ?
O1 C19 C22 101.56(16) . . ?
C20 C19 C22 109.9(2) . . ?
O1 C19 C21 109.57(16) . . ?
C20 C19 C21 113.13(19) . . ?
C22 C19 C21 111.7(2) . . ?
C19 C20 H20A 109.5 . . ?
C19 C20 H20B 109.5 . . ?
H20A C20 H20B 109.5 . . ?
C19 C20 H20C 109.5 . . ?
H20A C20 H20C 109.5 . . ?
H20B C20 H20C 109.5 . . ?
C19 C21 H21A 109.5 . . ?
C19 C21 H21B 109.5 . . ?
H21A C21 H21B 109.5 . . ?
C19 C21 H21C 109.5 . . ?
H21A C21 H21C 109.5 . . ?
H21B C21 H21C 109.5 . . ?
C19 C22 H22A 109.5 . . ?
C19 C22 H22B 109.5 . . ?
H22A C22 H22B 109.5 . . ?
C19 C22 H22C 109.5 . . ?
H22A C22 H22C 109.5 . . ?
H22B C22 H22C 109.5 . . ?
Al1 C23 H23A 109.5 . . ?
Al1 C23 H23B 109.5 . . ?
H23A C23 H23B 109.5 . . ?
Al1 C23 H23C 109.5 . . ?
H23A C23 H23C 109.5 . . ?
H23B C23 H23C 109.5 . . ?
Al1 C24 H24A 109.5 . . ?
Al1 C24 H24B 109.5 . . ?
H24A C24 H24B 109.5 . . ?
Al1 C24 H24C 109.5 . . ?
H24A C24 H24C 109.5 . . ?
H24B C24 H24C 109.5 . . ?
C18 N1 C16 121.00(14) . . ?
C18 N1 C17 122.32(14) . . ?
C16 N1 C17 113.73(13) . . ?
C18 O1 C19 121.51(14) . . ?
C18 O2 Al1 129.49(12) . . ?
C7 O3 Al1 128.98(10) . . ?
C30 C25 C26 120.4(3) . . ?
C30 C25 H25 119.8 . . ?
C26 C25 H25 119.8 . . ?
C27 C26 C25 120.5(2) . . ?
C27 C26 H26 119.8 . . ?
C25 C26 H26 119.8 . . ?
C28 C27 C26 119.5(2) . . ?
C28 C27 H27 120.2 . . ?
C26 C27 H27 120.2 . . ?
C27 C28 C29 120.1(2) . . ?
C27 C28 H28 119.9 . . ?
C29 C28 H28 119.9 . . ?
C30 C29 C28 121.0(2) . . ?
C30 C29 H29 119.5 . . ?
C28 C29 H29 119.5 . . ?
C29 C30 C25 118.5(2) . . ?
C29 C30 C31 119.8(3) . . ?
C25 C30 C31 121.8(3) . . ?
C30 C31 H31A 109.5 . . ?
C30 C31 H31B 109.5 . . ?
H31A C31 H31B 109.5 . . ?
C30 C31 H31C 109.5 . . ?
H31A C31 H31C 109.5 . . ?
H31B C31 H31C 109.5 . . ?

loop_
_geom_bond_atom_site_label_1
_geom_bond_atom_site_label_2
_geom_bond_distance
_geom_bond_site_symmetry_2
_geom_bond_publ_flag
Al1 O3 1.7591(13) . ?
Al1 O2 1.8834(14) . ?
Al1 C24 1.963(2) . ?
Al1 C23 1.963(2) . ?
C1 C6 1.394(2) . ?
C1 C2 1.404(3) . ?
C1 H1 0.9500 . ?
C2 C3 1.372(3) . ?
C2 H2 0.9500 . ?
C3 F1 1.366(2) . ?
C3 C4 1.381(3) . ?
C4 C5 1.392(2) . ?
C4 H4 0.9500 . ?
C5 C6 1.403(2) . ?
C5 H5 0.9500 . ?
C6 C7 1.540(2) . ?
C7 O3 1.4109(19) . ?
C7 C8 1.536(2) . ?
C7 C17 1.562(2) . ?
C8 C13 1.394(2) . ?
C8 C9 1.400(2) . ?
C9 C10 1.395(2) . ?
C9 H9 0.9500 . ?
C10 C11 1.379(3) . ?
C10 H10 0.9500 . ?
C11 F2 1.365(2) . ?
C11 C12 1.379(3) . ?
C12 C13 1.398(2) . ?
C12 H12 0.9500 . ?
C13 H13 0.9500 . ?
C14 C15 1.531(3) . ?
C14 C17 1.538(2) . ?
C14 H14A 0.9900 . ?
C14 H14B 0.9900 . ?
C15 C16 1.529(2) . ?
C15 H15A 0.9900 . ?
C15 H15B 0.9900 . ?
C16 N1 1.476(2) . ?
C16 H16A 0.9900 . ?
C16 H16B 0.9900 . ?
C17 N1 1.483(2) . ?
C17 H17 1.0000 . ?
C18 O2 1.256(2) . ?
C18 O1 1.327(2) . ?
C18 N1 1.335(2) . ?
C19 O1 1.500(2) . ?
C19 C20 1.517(4) . ?
C19 C22 1.520(3) . ?
C19 C21 1.521(3) . ?
C20 H20A 0.9800 . ?
C20 H20B 0.9800 . ?
C20 H20C 0.9800 . ?
C21 H21A 0.9800 . ?
C21 H21B 0.9800 . ?
C21 H21C 0.9800 . ?
C22 H22A 0.9800 . ?
C22 H22B 0.9800 . ?
C22 H22C 0.9800 . ?
C23 H23A 0.9800 . ?
C23 H23B 0.9800 . ?
C23 H23C 0.9800 . ?
C24 H24A 0.9800 . ?
C24 H24B 0.9800 . ?
C24 H24C 0.9800 . ?
C25 C30 1.390(4) . ?
C25 C26 1.391(4) . ?
C25 H25 0.9500 . ?
C26 C27 1.379(4) . ?
C26 H26 0.9500 . ?
C27 C28 1.375(4) . ?
C27 H27 0.9500 . ?
C28 C29 1.390(4) . ?
C28 H28 0.9500 . ?
C29 C30 1.383(4) . ?
C29 H29 0.9500 . ?
C30 C31 1.504(4) . ?
C31 H31A 0.9800 . ?
C31 H31B 0.9800 . ?
C31 H31C 0.9800 . ?

loop_
_geom_hbond_atom_site_label_D
_geom_hbond_atom_site_label_H
_geom_hbond_atom_site_label_A
_geom_hbond_distance_DH
_geom_hbond_distance_HA
_geom_hbond_distance_DA
_geom_hbond_angle_DHA
_geom_hbond_site_symmetry_A
_geom_hbond_publ_flag
C14 H14A F2 0.99 2.64 3.541(2) 152.1 2_656 yes
C20 H20B O2 0.98 2.38 2.990(2) 119.9 . yes
C21 H21C O2 0.98 2.35 2.972(3) 120.5 . yes
C14 H14A F2 0.99 2.64 3.541(2) 152.1 2_656 yes
C20 H20B O2 0.98 2.38 2.990(2) 119.9 . yes
C21 H21C O2 0.98 2.35 2.972(3) 120.5 . yes

loop_
_geom_torsion_atom_site_label_1
_geom_torsion_atom_site_label_2
_geom_torsion_atom_site_label_3
_geom_torsion_atom_site_label_4
_geom_torsion
_geom_torsion_site_symmetry_1
_geom_torsion_site_symmetry_2
_geom_torsion_site_symmetry_3
_geom_torsion_site_symmetry_4
_geom_torsion_publ_flag
C6 C1 C2 C3 -0.7(3) . . . . ?
C1 C2 C3 F1 179.84(17) . . . . ?
C1 C2 C3 C4 0.4(3) . . . . ?
F1 C3 C4 C5 -179.25(16) . . . . ?
C2 C3 C4 C5 0.2(3) . . . . ?
C3 C4 C5 C6 -0.5(3) . . . . ?
C2 C1 C6 C5 0.3(3) . . . . ?
C2 C1 C6 C7 -177.00(17) . . . . ?
C4 C5 C6 C1 0.3(3) . . . . ?
C4 C5 C6 C7 177.78(15) . . . . ?
C1 C6 C7 O3 113.88(18) . . . . ?
C5 C6 C7 O3 -63.46(18) . . . . ?
C1 C6 C7 C8 -127.72(18) . . . . ?
C5 C6 C7 C8 54.94(19) . . . . ?
C1 C6 C7 C17 -5.6(2) . . . . ?
C5 C6 C7 C17 177.02(15) . . . . ?
O3 C7 C8 C13 -30.6(2) . . . . ?
C6 C7 C8 C13 -149.21(15) . . . . ?
C17 C7 C8 C13 87.92(18) . . . . ?
O3 C7 C8 C9 152.73(15) . . . . ?
C6 C7 C8 C9 34.1(2) . . . . ?
C17 C7 C8 C9 -88.72(18) . . . . ?
C13 C8 C9 C10 -0.7(2) . . . . ?
C7 C8 C9 C10 176.00(15) . . . . ?
C8 C9 C10 C11 0.9(3) . . . . ?
C9 C10 C11 F2 179.69(15) . . . . ?
C9 C10 C11 C12 -0.5(3) . . . . ?
F2 C11 C12 C13 179.67(16) . . . . ?
C10 C11 C12 C13 -0.2(3) . . . . ?
C9 C8 C13 C12 0.0(2) . . . . ?
C7 C8 C13 C12 -176.76(15) . . . . ?
C11 C12 C13 C8 0.4(3) . . . . ?
C17 C14 C15 C16 -32.90(18) . . . . ?
C14 C15 C16 N1 23.53(19) . . . . ?
C15 C14 C17 N1 28.31(17) . . . . ?
C15 C14 C17 C7 -94.35(17) . . . . ?
O3 C7 C17 N1 53.45(17) . . . . ?
C8 C7 C17 N1 -64.86(16) . . . . ?
C6 C7 C17 N1 172.92(13) . . . . ?
O3 C7 C17 C14 170.66(14) . . . . ?
C8 C7 C17 C14 52.34(18) . . . . ?
C6 C7 C17 C14 -69.87(18) . . . . ?
O2 C18 N1 C16 172.59(17) . . . . ?
O1 C18 N1 C16 -7.2(2) . . . . ?
O2 C18 N1 C17 13.3(3) . . . . ?
O1 C18 N1 C17 -166.56(15) . . . . ?
C15 C16 N1 C18 -166.86(16) . . . . ?
C15 C16 N1 C17 -5.9(2) . . . . ?
C14 C17 N1 C18 146.69(16) . . . . ?
C7 C17 N1 C18 -87.24(19) . . . . ?
C14 C17 N1 C16 -14.00(18) . . . . ?
C7 C17 N1 C16 112.07(16) . . . . ?
O2 C18 O1 C19 -4.5(3) . . . . ?
N1 C18 O1 C19 175.29(16) . . . . ?
C20 C19 O1 C18 64.9(2) . . . . ?
C22 C19 O1 C18 -178.6(2) . . . . ?
C21 C19 O1 C18 -60.3(3) . . . . ?
O1 C18 O2 Al1 -142.98(15) . . . . ?
N1 C18 O2 Al1 37.2(3) . . . . ?
O3 Al1 O2 C18 -2.44(16) . . . . ?
C24 Al1 O2 C18 -125.88(16) . . . . ?
C23 Al1 O2 C18 110.60(16) . . . . ?
C8 C7 O3 Al1 156.86(11) . . . . ?
C6 C7 O3 Al1 -83.58(15) . . . . ?
C17 C7 O3 Al1 37.53(18) . . . . ?
O2 Al1 O3 C7 -64.26(14) . . . . ?
C24 Al1 O3 C7 47.64(16) . . . . ?
C23 Al1 O3 C7 -174.09(14) . . . . ?
C30 C25 C26 C27 0.8(4) . . . . ?
C25 C26 C27 C28 0.1(3) . . . . ?
C26 C27 C28 C29 -0.6(3) . . . . ?
C27 C28 C29 C30 0.2(3) . . . . ?
C28 C29 C30 C25 0.7(3) . . . . ?
C28 C29 C30 C31 -179.6(3) . . . . ?
C26 C25 C30 C29 -1.2(3) . . . . ?
C26 C25 C30 C31 179.1(3) . . . . ?
